data_4509124
loop_
_publ_author_name
'Chen, Jin-Xiang'
'Tang, Xiao-Yan'
'Chen, Yang'
'Zhang, Wen-Hua'
'Li, Ling-Ling'
'Yuan, Rong-Xin'
'Zhang, Yong'
'Lang, Jian-Ping'

_publ_section_title
;
 Formation of Four Different [MoOS3Cu3]-Based Coordination Polymers from
 the Same Components via Four Synthetic Routes
;
_journal_issue 3
_journal_name_full 'Crystal Growth &amp; Design'
_journal_page_first 1461
_journal_paper_doi 10.1021/cg800896k
_journal_volume 9
_journal_year 2009
_chemical_formula_moiety 'C26 H20 Cu3 Mo N6 O 4, 3 (C6 H7 N)'
_chemical_formula_sum 'C44 H41 Cu3 Mo N9 O S4'
_chemical_formula_weight 1126.66
_chemical_name_systematic
; 
 ? 
;
_space_group_IT_number 14
_symmetry_cell_setting monoclinic
_symmetry_space_group_name_Hall '-P 2ybc'
_symmetry_space_group_name_H-M 'P 1 21/c 1'
_atom_sites_solution_hydrogens geom
_atom_sites_solution_primary direct
_atom_sites_solution_secondary difmap
_audit_creation_method SHELXL-97
_cell_angle_alpha 90.00
_cell_angle_beta 100.510(9)
_cell_angle_gamma 90.00
_cell_formula_units_Z 4
_cell_length_a 9.9998(17)
_cell_length_b 27.294(3)
_cell_length_c 17.664(3)
_cell_measurement_reflns_used 11796
_cell_measurement_temperature 193(2)
_cell_measurement_theta_max 27.5
_cell_measurement_theta_min 3.0
_cell_volume 4740.2(13)
_computing_structure_refinement 'SHELXL-97 (Sheldrick, 1997)'
_computing_structure_solution 'SHELXS-97 (Sheldrick, 1990)'
_diffrn_ambient_temperature 193(2)
_diffrn_measured_fraction_theta_full 0.930
_diffrn_measured_fraction_theta_max 0.938
_diffrn_measurement_device_type 'Rigaku Mercury'
_diffrn_measurement_method \w
_diffrn_radiation_monochromator graphite
_diffrn_radiation_source 'fine-focus sealed tube'
_diffrn_radiation_type MoK\a
_diffrn_radiation_wavelength 0.71070
_diffrn_reflns_av_R_equivalents 0.0685
_diffrn_reflns_av_sigmaI/netI 0.0425
_diffrn_reflns_limit_h_max 12
_diffrn_reflns_limit_h_min -12
_diffrn_reflns_limit_k_max 35
_diffrn_reflns_limit_k_min -34
_diffrn_reflns_limit_l_max 22
_diffrn_reflns_limit_l_min -22
_diffrn_reflns_number 43916
_diffrn_reflns_theta_full 25.00
_diffrn_reflns_theta_max 27.48
_diffrn_reflns_theta_min 3.05
_diffrn_standards_decay_% 0
_diffrn_standards_interval_count 0
_diffrn_standards_interval_time 0
_diffrn_standards_number 0
_exptl_absorpt_coefficient_mu 1.807
_exptl_absorpt_correction_T_max 0.6609
_exptl_absorpt_correction_T_min 0.4103
_exptl_absorpt_correction_type multi-scan
_exptl_crystal_colour 'dark red'
_exptl_crystal_density_diffrn 1.579
_exptl_crystal_density_method 'not measured'
_exptl_crystal_description block
_exptl_crystal_F_000 2276
_exptl_crystal_size_max 0.60
_exptl_crystal_size_mid 0.30
_exptl_crystal_size_min 0.25
_refine_diff_density_max 1.086
_refine_diff_density_min -1.353
_refine_diff_density_rms 0.139
_refine_ls_extinction_method none
_refine_ls_goodness_of_fit_ref 1.270
_refine_ls_hydrogen_treatment constr
_refine_ls_matrix_type full
_refine_ls_number_parameters 452
_refine_ls_number_reflns 10189
_refine_ls_number_restraints 0
_refine_ls_restrained_S_all 1.270
_refine_ls_R_factor_all 0.0989
_refine_ls_R_factor_gt 0.0947
_refine_ls_shift/su_max 0.000
_refine_ls_shift/su_mean 0.000
_refine_ls_structure_factor_coef Fsqd
_refine_ls_weighting_details 'calc w=1/[\s^2^(Fo^2^)+(0.0466P)^2^+41.2484P] where P=(Fo^2^+2Fc^2^)/3'
_refine_ls_weighting_scheme calc
_refine_ls_wR_factor_gt 0.1976
_refine_ls_wR_factor_ref 0.1997
_reflns_number_gt 9726
_reflns_number_total 10189
_reflns_threshold_expression >2sigma(I)
_cod_data_source_file cg800896ksup1.cif
_cod_data_source_block (MoOS3Cu3(NCS)(4,4'-bipy)2.5).3(ani)
_cod_original_cell_volume 4740.3(12)
_cod_original_sg_symbol_H-M 'P 21/c'
_cod_database_code 4509124

loop_
_symmetry_equiv_pos_as_xyz
'x, y, z'
'-x, y+1/2, -z+1/2'
'-x, -y, -z'
'x, -y-1/2, z-1/2'

loop_
_atom_site_label
_atom_site_type_symbol
_atom_site_fract_x
_atom_site_fract_y
_atom_site_fract_z
_atom_site_U_iso_or_equiv
_atom_site_adp_type
_atom_site_occupancy
_atom_site_symmetry_multiplicity
_atom_site_calc_flag
_atom_site_refinement_flags
Mo1 Mo 0.01573(6) 0.36444(2) 0.85121(3) 0.02433(15) Uani 1 1 d .
Cu1 Cu 0.24595(9) 0.40784(3) 0.82374(5) 0.0274(2) Uani 1 1 d .
Cu2 Cu -0.11531(9) 0.45045(3) 0.81947(5) 0.0280(2) Uani 1 1 d .
Cu3 Cu -0.05419(9) 0.34212(3) 0.70163(5) 0.0282(2) Uani 1 1 d .
S1 S 0.15600(18) 0.33358(7) 0.77583(10) 0.0289(4) Uani 1 1 d .
S2 S -0.19222(17) 0.37502(7) 0.77712(10) 0.0295(4) Uani 1 1 d .
S3 S 0.09444(18) 0.43950(6) 0.89394(10) 0.0268(3) Uani 1 1 d .
S4 S 0.4187(3) 0.52101(13) 0.6617(2) 0.0731(10) Uani 1 1 d .
O1 O 0.0071(6) 0.3267(2) 0.9278(3) 0.0413(13) Uani 1 1 d .
N1 N -0.2474(6) 0.4759(2) 0.8868(3) 0.0284(12) Uani 1 1 d .
N2 N -0.1560(6) 0.2815(2) 0.6495(3) 0.0290(12) Uani 1 1 d .
N3 N -0.5876(6) 0.1168(2) 0.4085(3) 0.0282(12) Uani 1 1 d .
N4 N -0.1001(6) 0.4951(2) 0.7289(4) 0.0300(13) Uani 1 1 d .
N5 N 0.0321(6) 0.6189(2) 0.3962(3) 0.0303(13) Uani 1 1 d .
N6 N 0.3245(7) 0.4514(3) 0.7558(4) 0.0387(15) Uani 1 1 d .
N7 N -0.0562(14) 0.7805(5) 0.1486(8) 0.0933(17) Uani 1 1 d .
H7A H -0.1272 0.7932 0.1644 0.112 Uiso 1 1 calc R
H7B H -0.0677 0.7576 0.1129 0.112 Uiso 1 1 calc R
N8 N 0.0854(13) 0.3997(6) 0.0885(8) 0.099(2) Uani 1 1 d .
H8A H 0.0623 0.4289 0.1025 0.119 Uiso 1 1 calc R
H8B H 0.0534 0.3889 0.0417 0.119 Uiso 1 1 calc R
N9 N 0.2152(19) 0.1883(7) 0.0350(11) 0.140(3) Uani 1 1 d .
H9A H 0.1710 0.1891 0.0738 0.168 Uiso 1 1 calc R
H9B H 0.1829 0.2041 -0.0078 0.168 Uiso 1 1 calc R
C1 C 0.3631(8) 0.4797(4) 0.7168(5) 0.0414(19) Uani 1 1 d .
C2 C -0.2309(8) 0.4625(4) 0.9602(5) 0.0396(19) Uani 1 1 d .
H2 H -0.1491 0.4461 0.9821 0.048 Uiso 1 1 calc R
C3 C -0.3271(8) 0.4711(3) 1.0072(4) 0.0395(19) Uani 1 1 d .
H3 H -0.3107 0.4607 1.0594 0.047 Uiso 1 1 calc R
C4 C -0.4469(7) 0.4952(3) 0.9762(4) 0.0266(14) Uani 1 1 d .
C5 C -0.4617(9) 0.5094(4) 0.9005(5) 0.042(2) Uani 1 1 d .
H5 H -0.5417 0.5261 0.8767 0.051 Uiso 1 1 calc R
C6 C -0.3605(9) 0.4994(4) 0.8587(5) 0.0414(19) Uani 1 1 d .
H6 H -0.3734 0.5101 0.8067 0.050 Uiso 1 1 calc R
C7 C -0.2881(9) 0.2750(4) 0.6529(5) 0.046(2) Uani 1 1 d .
H7 H -0.3278 0.2949 0.6871 0.055 Uiso 1 1 calc R
C8 C -0.3680(8) 0.2407(3) 0.6089(6) 0.046(2) Uani 1 1 d .
H8 H -0.4611 0.2375 0.6130 0.055 Uiso 1 1 calc R
C9 C -0.3143(7) 0.2109(3) 0.5591(5) 0.0311(15) Uani 1 1 d .
C10 C -0.1761(8) 0.2164(3) 0.5568(5) 0.0364(17) Uani 1 1 d .
H10 H -0.1336 0.1963 0.5241 0.044 Uiso 1 1 calc R
C11 C -0.1031(8) 0.2514(3) 0.6029(5) 0.0352(16) Uani 1 1 d .
H11 H -0.0089 0.2545 0.6015 0.042 Uiso 1 1 calc R
C12 C -0.4029(7) 0.1760(3) 0.5076(4) 0.0292(15) Uani 1 1 d .
C13 C -0.3824(8) 0.1645(3) 0.4347(5) 0.0342(16) Uani 1 1 d .
H13 H -0.3044 0.1765 0.4172 0.041 Uiso 1 1 calc R
C14 C -0.4755(8) 0.1353(3) 0.3868(5) 0.0355(17) Uani 1 1 d .
H14 H -0.4594 0.1280 0.3366 0.043 Uiso 1 1 calc R
C15 C -0.6020(7) 0.1257(3) 0.4802(4) 0.0312(15) Uani 1 1 d .
H15 H -0.6777 0.1114 0.4975 0.037 Uiso 1 1 calc R
C16 C -0.5148(8) 0.1542(3) 0.5313(4) 0.0335(16) Uani 1 1 d .
H16 H -0.5304 0.1589 0.5823 0.040 Uiso 1 1 calc R
C17 C -0.1965(8) 0.4987(4) 0.6660(5) 0.0397(19) Uani 1 1 d .
H17 H -0.2815 0.4833 0.6663 0.048 Uiso 1 1 calc R
C18 C -0.1787(9) 0.5242(4) 0.5996(5) 0.0413(19) Uani 1 1 d .
H18 H -0.2514 0.5268 0.5569 0.050 Uiso 1 1 calc R
C19 C -0.0534(7) 0.5458(3) 0.5968(4) 0.0286(14) Uani 1 1 d .
C20 C 0.0451(8) 0.5424(3) 0.6635(4) 0.0350(17) Uani 1 1 d .
H20 H 0.1312 0.5575 0.6654 0.042 Uiso 1 1 calc R
C21 C 0.0183(8) 0.5173(3) 0.7266(5) 0.0332(16) Uani 1 1 d .
H21 H 0.0878 0.5157 0.7711 0.040 Uiso 1 1 calc R
C22 C -0.0253(7) 0.5710(3) 0.5276(4) 0.0288(14) Uani 1 1 d .
C23 C -0.0985(8) 0.5613(3) 0.4554(5) 0.0396(18) Uani 1 1 d .
H23 H -0.1705 0.5381 0.4489 0.048 Uiso 1 1 calc R
C24 C -0.0662(8) 0.5858(3) 0.3920(4) 0.0364(17) Uani 1 1 d .
H24 H -0.1176 0.5783 0.3427 0.044 Uiso 1 1 calc R
C25 C 0.1024(10) 0.6288(4) 0.4677(5) 0.052(2) Uani 1 1 d .
H25 H 0.1706 0.6534 0.4732 0.062 Uiso 1 1 calc R
C26 C 0.0800(11) 0.6050(4) 0.5325(5) 0.055(3) Uani 1 1 d .
H26 H 0.1363 0.6116 0.5808 0.066 Uiso 1 1 calc R
C27 C 0.0691(18) 0.7961(6) 0.1787(10) 0.0933(17) Uani 1 1 d .
C28 C 0.0884(17) 0.8307(6) 0.2326(10) 0.0933(17) Uani 1 1 d .
H28 H 0.0150 0.8406 0.2565 0.112 Uiso 1 1 calc R
C29 C 0.2187(17) 0.8530(6) 0.2547(10) 0.0933(17) Uani 1 1 d .
H29 H 0.2363 0.8768 0.2946 0.112 Uiso 1 1 calc R
C30 C 0.3198(18) 0.8374(6) 0.2138(10) 0.0933(17) Uani 1 1 d .
H30 H 0.4075 0.8521 0.2242 0.112 Uiso 1 1 calc R
C31 C 0.2934(17) 0.8024(6) 0.1605(10) 0.0933(17) Uani 1 1 d .
H31 H 0.3647 0.7923 0.1352 0.112 Uiso 1 1 calc R
C32 C 0.1720(17) 0.7808(6) 0.1408(10) 0.0933(17) Uani 1 1 d .
H32 H 0.1568 0.7559 0.1025 0.112 Uiso 1 1 calc R
C33 C 0.1654(17) 0.3728(8) 0.1359(10) 0.099(2) Uani 1 1 d .
C34 C 0.2184(16) 0.3886(8) 0.2106(9) 0.099(2) Uani 1 1 d .
H34 H 0.1997 0.4207 0.2268 0.119 Uiso 1 1 calc R
C35 C 0.2944(17) 0.3586(7) 0.2581(10) 0.099(2) Uani 1 1 d .
H35 H 0.3353 0.3705 0.3074 0.119 Uiso 1 1 calc R
C36 C 0.3171(17) 0.3121(7) 0.2408(10) 0.099(2) Uani 1 1 d .
H36 H 0.3693 0.2913 0.2780 0.119 Uiso 1 1 calc R
C37 C 0.2668(16) 0.2954(8) 0.1719(10) 0.099(2) Uani 1 1 d .
H37 H 0.2842 0.2623 0.1603 0.119 Uiso 1 1 calc R
C38 C 0.1887(17) 0.3240(7) 0.1146(10) 0.099(2) Uani 1 1 d .
H38 H 0.1536 0.3115 0.0648 0.119 Uiso 1 1 calc R
C39 C 0.335(3) 0.1622(10) 0.0414(15) 0.140(3) Uani 1 1 d .
C40 C 0.392(2) 0.1373(9) 0.1028(15) 0.140(3) Uani 1 1 d .
H40 H 0.3507 0.1402 0.1469 0.168 Uiso 1 1 calc R
C41 C 0.497(3) 0.1098(9) 0.1096(15) 0.140(3) Uani 1 1 d .
H41 H 0.5371 0.0965 0.1580 0.168 Uiso 1 1 calc R
C42 C 0.548(2) 0.1002(10) 0.0451(14) 0.140(3) Uani 1 1 d .
H42 H 0.6135 0.0752 0.0443 0.168 Uiso 1 1 calc R
C43 C 0.500(2) 0.1281(10) -0.0187(15) 0.140(3) Uani 1 1 d .
H43 H 0.5461 0.1253 -0.0611 0.168 Uiso 1 1 calc R
C44 C 0.397(2) 0.1584(10) -0.0257(14) 0.140(3) Uani 1 1 d .
H44 H 0.3648 0.1763 -0.0715 0.168 Uiso 1 1 calc R

loop_
_atom_site_aniso_label
_atom_site_aniso_U_11
_atom_site_aniso_U_22
_atom_site_aniso_U_33
_atom_site_aniso_U_23
_atom_site_aniso_U_13
_atom_site_aniso_U_12
Mo1 0.0252(3) 0.0282(3) 0.0212(3) 0.0005(2) 0.0085(2) -0.0028(2)
Cu1 0.0225(4) 0.0334(5) 0.0268(4) 0.0037(3) 0.0055(3) -0.0007(3)
Cu2 0.0241(4) 0.0346(5) 0.0275(4) -0.0009(4) 0.0108(3) 0.0012(3)
Cu3 0.0266(4) 0.0350(5) 0.0242(4) -0.0059(3) 0.0076(3) -0.0068(4)
S1 0.0263(8) 0.0316(9) 0.0296(8) -0.0042(7) 0.0073(7) 0.0027(7)
S2 0.0207(8) 0.0388(10) 0.0304(9) -0.0066(7) 0.0083(6) -0.0050(7)
S3 0.0259(8) 0.0294(8) 0.0251(8) -0.0049(6) 0.0050(6) -0.0014(6)
S4 0.0452(14) 0.087(2) 0.088(2) 0.0549(18) 0.0160(14) -0.0094(14)
O1 0.051(4) 0.045(3) 0.030(3) 0.010(2) 0.014(3) -0.004(3)
N1 0.025(3) 0.036(3) 0.026(3) -0.006(2) 0.010(2) -0.002(2)
N2 0.026(3) 0.033(3) 0.029(3) -0.007(2) 0.008(2) -0.006(2)
N3 0.020(3) 0.035(3) 0.030(3) -0.006(2) 0.004(2) -0.004(2)
N4 0.029(3) 0.032(3) 0.031(3) 0.005(3) 0.011(2) 0.003(2)
N5 0.034(3) 0.035(3) 0.022(3) 0.003(2) 0.006(2) -0.007(3)
N6 0.033(3) 0.053(4) 0.031(3) 0.010(3) 0.008(3) -0.006(3)
N7 0.094(4) 0.073(3) 0.117(5) 0.015(3) 0.028(4) 0.018(3)
N8 0.082(4) 0.129(6) 0.086(4) -0.002(4) 0.017(3) -0.026(4)
N9 0.135(7) 0.151(8) 0.143(7) 0.014(6) 0.050(6) 0.014(6)
C1 0.027(4) 0.055(5) 0.042(4) 0.015(4) 0.005(3) -0.003(3)
C2 0.029(4) 0.061(5) 0.032(4) 0.003(4) 0.014(3) 0.014(4)
C3 0.037(4) 0.058(5) 0.025(4) 0.005(3) 0.010(3) 0.014(4)
C4 0.022(3) 0.028(3) 0.032(4) -0.005(3) 0.011(3) -0.001(3)
C5 0.032(4) 0.061(5) 0.038(4) 0.013(4) 0.014(3) 0.021(4)
C6 0.040(4) 0.057(5) 0.029(4) 0.008(4) 0.013(3) 0.014(4)
C7 0.035(4) 0.057(5) 0.051(5) -0.028(4) 0.023(4) -0.014(4)
C8 0.029(4) 0.052(5) 0.065(6) -0.025(4) 0.028(4) -0.013(4)
C9 0.024(3) 0.031(4) 0.040(4) -0.011(3) 0.010(3) -0.006(3)
C10 0.028(4) 0.039(4) 0.045(4) -0.019(3) 0.014(3) -0.007(3)
C11 0.024(3) 0.039(4) 0.045(4) -0.007(3) 0.012(3) -0.001(3)
C12 0.028(4) 0.031(4) 0.030(4) -0.007(3) 0.008(3) 0.001(3)
C13 0.032(4) 0.038(4) 0.036(4) -0.008(3) 0.015(3) -0.012(3)
C14 0.031(4) 0.045(4) 0.031(4) -0.010(3) 0.008(3) -0.008(3)
C15 0.025(3) 0.036(4) 0.031(4) -0.003(3) 0.001(3) -0.006(3)
C16 0.029(4) 0.047(4) 0.026(3) -0.010(3) 0.009(3) -0.012(3)
C17 0.023(3) 0.061(5) 0.038(4) 0.012(4) 0.011(3) -0.004(3)
C18 0.034(4) 0.058(5) 0.030(4) 0.009(4) 0.000(3) -0.005(4)
C19 0.029(3) 0.031(4) 0.027(3) 0.003(3) 0.011(3) 0.004(3)
C20 0.027(4) 0.047(5) 0.030(4) 0.002(3) 0.004(3) -0.009(3)
C21 0.033(4) 0.034(4) 0.034(4) 0.006(3) 0.008(3) 0.001(3)
C22 0.029(3) 0.031(4) 0.027(3) 0.004(3) 0.006(3) -0.003(3)
C23 0.036(4) 0.049(5) 0.031(4) 0.004(3) -0.001(3) -0.014(4)
C24 0.042(4) 0.040(4) 0.025(3) 0.002(3) 0.001(3) -0.013(3)
C25 0.050(5) 0.064(6) 0.036(4) 0.002(4) -0.010(4) -0.027(5)
C26 0.067(6) 0.064(6) 0.031(4) 0.011(4) -0.002(4) -0.033(5)
C27 0.094(4) 0.073(3) 0.117(5) 0.015(3) 0.028(4) 0.018(3)
C28 0.094(4) 0.073(3) 0.117(5) 0.015(3) 0.028(4) 0.018(3)
C29 0.094(4) 0.073(3) 0.117(5) 0.015(3) 0.028(4) 0.018(3)
C30 0.094(4) 0.073(3) 0.117(5) 0.015(3) 0.028(4) 0.018(3)
C31 0.094(4) 0.073(3) 0.117(5) 0.015(3) 0.028(4) 0.018(3)
C32 0.094(4) 0.073(3) 0.117(5) 0.015(3) 0.028(4) 0.018(3)
C33 0.082(4) 0.129(6) 0.086(4) -0.002(4) 0.017(3) -0.026(4)
C34 0.082(4) 0.129(6) 0.086(4) -0.002(4) 0.017(3) -0.026(4)
C35 0.082(4) 0.129(6) 0.086(4) -0.002(4) 0.017(3) -0.026(4)
C36 0.082(4) 0.129(6) 0.086(4) -0.002(4) 0.017(3) -0.026(4)
C37 0.082(4) 0.129(6) 0.086(4) -0.002(4) 0.017(3) -0.026(4)
C38 0.082(4) 0.129(6) 0.086(4) -0.002(4) 0.017(3) -0.026(4)
C39 0.135(7) 0.151(8) 0.143(7) 0.014(6) 0.050(6) 0.014(6)
C40 0.135(7) 0.151(8) 0.143(7) 0.014(6) 0.050(6) 0.014(6)
C41 0.135(7) 0.151(8) 0.143(7) 0.014(6) 0.050(6) 0.014(6)
C42 0.135(7) 0.151(8) 0.143(7) 0.014(6) 0.050(6) 0.014(6)
C43 0.135(7) 0.151(8) 0.143(7) 0.014(6) 0.050(6) 0.014(6)
C44 0.135(7) 0.151(8) 0.143(7) 0.014(6) 0.050(6) 0.014(6)

loop_
_atom_type_symbol
_atom_type_description
_atom_type_scat_dispersion_real
_atom_type_scat_dispersion_imag
_atom_type_scat_source
C C 0.0033 0.0016 'International Tables Vol C Tables 4.2.6.8 and 6.1.1.4'
H H 0.0000 0.0000 'International Tables Vol C Tables 4.2.6.8 and 6.1.1.4'
Cu Cu 0.3201 1.2651 'International Tables Vol C Tables 4.2.6.8 and 6.1.1.4'
Mo Mo -1.6832 0.6857 'International Tables Vol C Tables 4.2.6.8 and 6.1.1.4'
N N 0.0061 0.0033 'International Tables Vol C Tables 4.2.6.8 and 6.1.1.4'
S S 0.1246 0.1234 'International Tables Vol C Tables 4.2.6.8 and 6.1.1.4'
O O 0.0106 0.0060 'International Tables Vol C Tables 4.2.6.8 and 6.1.1.4'

loop_
_geom_angle_atom_site_label_1
_geom_angle_atom_site_label_2
_geom_angle_atom_site_label_3
_geom_angle
_geom_angle_site_symmetry_1
_geom_angle_site_symmetry_3
O1 Mo1 S2 111.0(2) . .
O1 Mo1 S1 111.4(2) . .
S2 Mo1 S1 108.03(7) . .
O1 Mo1 S3 110.1(2) . .
S2 Mo1 S3 107.62(7) . .
S1 Mo1 S3 108.43(7) . .
O1 Mo1 Cu3 126.8(2) . .
S2 Mo1 Cu3 53.96(5) . .
S1 Mo1 Cu3 54.09(5) . .
S3 Mo1 Cu3 123.02(5) . .
O1 Mo1 Cu2 126.5(2) . .
S2 Mo1 Cu2 53.75(5) . .
S1 Mo1 Cu2 122.07(6) . .
S3 Mo1 Cu2 53.87(5) . .
Cu3 Mo1 Cu2 87.90(3) . .
O1 Mo1 Cu1 124.8(2) . .
S2 Mo1 Cu1 124.14(6) . .
S1 Mo1 Cu1 54.55(5) . .
S3 Mo1 Cu1 53.97(5) . .
Cu3 Mo1 Cu1 90.01(3) . .
Cu2 Mo1 Cu1 88.78(3) . .
N6 Cu1 N3 105.9(3) . 4_666
N6 Cu1 S3 118.8(2) . .
N3 Cu1 S3 104.30(17) 4_666 .
N6 Cu1 S1 118.8(2) . .
N3 Cu1 S1 100.47(18) 4_666 .
S3 Cu1 S1 106.05(7) . .
N6 Cu1 Mo1 145.7(2) . .
N3 Cu1 Mo1 108.40(17) 4_666 .
S3 Cu1 Mo1 53.25(5) . .
S1 Cu1 Mo1 52.88(5) . .
N4 Cu2 N1 113.6(3) . .
N4 Cu2 S2 110.62(19) . .
N1 Cu2 S2 106.36(18) . .
N4 Cu2 S3 109.75(19) . .
N1 Cu2 S3 109.32(18) . .
S2 Cu2 S3 106.90(7) . .
N4 Cu2 Mo1 125.48(18) . .
N1 Cu2 Mo1 120.88(18) . .
S2 Cu2 Mo1 53.36(5) . .
S3 Cu2 Mo1 53.54(5) . .
N2 Cu3 N5 99.1(2) . 3_566
N2 Cu3 S2 105.97(17) . .
N5 Cu3 S2 117.1(2) 3_566 .
N2 Cu3 S1 120.13(19) . .
N5 Cu3 S1 107.73(19) 3_566 .
S2 Cu3 S1 107.36(7) . .
N2 Cu3 Mo1 129.79(18) . .
N5 Cu3 Mo1 131.09(18) 3_566 .
S2 Cu3 Mo1 53.70(5) . .
S1 Cu3 Mo1 53.68(5) . .
Mo1 S1 Cu3 72.23(6) . .
Mo1 S1 Cu1 72.57(6) . .
Cu3 S1 Cu1 112.17(8) . .
Mo1 S2 Cu3 72.34(6) . .
Mo1 S2 Cu2 72.89(6) . .
Cu3 S2 Cu2 110.21(8) . .
Mo1 S3 Cu2 72.59(6) . .
Mo1 S3 Cu1 72.78(6) . .
Cu2 S3 Cu1 111.46(8) . .
C6 N1 C2 116.6(6) . .
C6 N1 Cu2 123.0(5) . .
C2 N1 Cu2 119.6(5) . .
C11 N2 C7 116.8(7) . .
C11 N2 Cu3 123.1(5) . .
C7 N2 Cu3 119.5(5) . .
C15 N3 C14 116.5(6) . .
C15 N3 Cu1 121.5(5) . 4_465
C14 N3 Cu1 120.1(5) . 4_465
C17 N4 C21 116.7(6) . .
C17 N4 Cu2 123.4(5) . .
C21 N4 Cu2 119.2(5) . .
C24 N5 C25 116.1(7) . .
C24 N5 Cu3 119.5(5) . 3_566
C25 N5 Cu3 123.9(6) . 3_566
C1 N6 Cu1 174.6(8) . .
C27 N7 H7A 120.0 . .
C27 N7 H7B 120.0 . .
H7A N7 H7B 120.0 . .
C33 N8 H8A 120.0 . .
C33 N8 H8B 120.0 . .
H8A N8 H8B 120.0 . .
C39 N9 H9A 120.0 . .
C39 N9 H9B 120.0 . .
H9A N9 H9B 120.0 . .
N6 C1 S4 179.2(10) . .
N1 C2 C3 123.7(7) . .
N1 C2 H2 118.1 . .
C3 C2 H2 118.1 . .
C4 C3 C2 118.8(7) . .
C4 C3 H3 120.6 . .
C2 C3 H3 120.6 . .
C5 C4 C3 116.7(6) . .
C5 C4 C4 122.4(8) . 3_467
C3 C4 C4 120.9(8) . 3_467
C4 C5 C6 120.2(7) . .
C4 C5 H5 119.9 . .
C6 C5 H5 119.9 . .
N1 C6 C5 123.8(7) . .
N1 C6 H6 118.1 . .
C5 C6 H6 118.1 . .
N2 C7 C8 122.5(7) . .
N2 C7 H7 118.8 . .
C8 C7 H7 118.8 . .
C7 C8 C9 120.6(7) . .
C7 C8 H8 119.7 . .
C9 C8 H8 119.7 . .
C8 C9 C10 117.3(7) . .
C8 C9 C12 120.6(7) . .
C10 C9 C12 122.0(7) . .
C11 C10 C9 118.5(7) . .
C11 C10 H10 120.7 . .
C9 C10 H10 120.7 . .
N2 C11 C10 124.3(7) . .
N2 C11 H11 117.9 . .
C10 C11 H11 117.9 . .
C13 C12 C16 116.5(7) . .
C13 C12 C9 122.9(7) . .
C16 C12 C9 120.6(6) . .
C12 C13 C14 120.3(7) . .
C12 C13 H13 119.9 . .
C14 C13 H13 119.9 . .
N3 C14 C13 122.7(7) . .
N3 C14 H14 118.6 . .
C13 C14 H14 118.6 . .
N3 C15 C16 124.4(7) . .
N3 C15 H15 117.8 . .
C16 C15 H15 117.8 . .
C15 C16 C12 119.4(7) . .
C15 C16 H16 120.3 . .
C12 C16 H16 120.3 . .
N4 C17 C18 123.4(7) . .
N4 C17 H17 118.3 . .
C18 C17 H17 118.3 . .
C19 C18 C17 119.4(7) . .
C19 C18 H18 120.3 . .
C17 C18 H18 120.3 . .
C18 C19 C20 116.3(7) . .
C18 C19 C22 122.4(7) . .
C20 C19 C22 121.2(7) . .
C21 C20 C19 120.4(7) . .
C21 C20 H20 119.8 . .
C19 C20 H20 119.8 . .
N4 C21 C20 123.7(7) . .
N4 C21 H21 118.2 . .
C20 C21 H21 118.2 . .
C23 C22 C26 117.0(7) . .
C23 C22 C19 121.9(7) . .
C26 C22 C19 121.1(7) . .
C22 C23 C24 119.4(7) . .
C22 C23 H23 120.3 . .
C24 C23 H23 120.3 . .
N5 C24 C23 124.1(7) . .
N5 C24 H24 118.0 . .
C23 C24 H24 118.0 . .
N5 C25 C26 123.3(8) . .
N5 C25 H25 118.4 . .
C26 C25 H25 118.4 . .
C25 C26 C22 120.0(8) . .
C25 C26 H26 120.0 . .
C22 C26 H26 120.0 . .
C28 C27 N7 120.9(16) . .
C28 C27 C32 122.3(18) . .
N7 C27 C32 115.8(17) . .
C27 C28 C29 120.3(17) . .
C27 C28 H28 119.8 . .
C29 C28 H28 119.8 . .
C30 C29 C28 115.8(17) . .
C30 C29 H29 122.1 . .
C28 C29 H29 122.1 . .
C31 C30 C29 120.6(18) . .
C31 C30 H30 119.7 . .
C29 C30 H30 119.7 . .
C30 C31 C32 123.7(17) . .
C30 C31 H31 118.2 . .
C32 C31 H31 118.2 . .
C31 C32 C27 117.2(18) . .
C31 C32 H32 121.4 . .
C27 C32 H32 121.4 . .
N8 C33 C34 122(2) . .
N8 C33 C38 118.6(17) . .
C34 C33 C38 119.3(19) . .
C35 C34 C33 119(2) . .
C35 C34 H34 120.4 . .
C33 C34 H34 120.4 . .
C34 C35 C36 123.4(19) . .
C34 C35 H35 118.3 . .
C36 C35 H35 118.3 . .
C37 C36 C35 119(2) . .
C37 C36 H36 120.3 . .
C35 C36 H36 120.3 . .
C36 C37 C38 123(2) . .
C36 C37 H37 118.5 . .
C38 C37 H37 118.5 . .
C37 C38 C33 115.5(17) . .
C37 C38 H38 122.2 . .
C33 C38 H38 122.2 . .
C40 C39 N9 125(2) . .
C40 C39 C44 117(3) . .
N9 C39 C44 118(2) . .
C41 C40 C39 127(3) . .
C41 C40 H40 116.4 . .
C39 C40 H40 116.4 . .
C40 C41 C42 118(3) . .
C40 C41 H41 121.2 . .
C42 C41 H41 121.2 . .
C41 C42 C43 117(3) . .
C41 C42 H42 121.4 . .
C43 C42 H42 121.4 . .
C44 C43 C42 125(3) . .
C44 C43 H43 117.5 . .
C42 C43 H43 117.5 . .
C43 C44 C39 115(3) . .
C43 C44 H44 122.6 . .
C39 C44 H44 122.6 . .

loop_
_geom_bond_atom_site_label_1
_geom_bond_atom_site_label_2
_geom_bond_distance
_geom_bond_site_symmetry_2
Mo1 O1 1.715(5) .
Mo1 S2 2.2645(19) .
Mo1 S1 2.2651(18) .
Mo1 S3 2.2736(18) .
Mo1 Cu3 2.6772(11) .
Mo1 Cu2 2.6972(11) .
Mo1 Cu1 2.7103(11) .
Cu1 N6 1.953(7) .
Cu1 N3 2.134(6) 4_666
Cu1 S3 2.2945(19) .
Cu1 S1 2.314(2) .
Cu2 N4 2.038(6) .
Cu2 N1 2.053(6) .
Cu2 S2 2.276(2) .
Cu2 S3 2.2831(19) .
Cu3 N2 2.070(6) .
Cu3 N5 2.075(6) 3_566
Cu3 S2 2.2719(19) .
Cu3 S1 2.277(2) .
S4 C1 1.650(9) .
N1 C6 1.317(10) .
N1 C2 1.328(10) .
N2 C11 1.338(10) .
N2 C7 1.345(10) .
N3 C15 1.322(9) .
N3 C14 1.347(10) .
N3 Cu1 2.134(6) 4_465
N4 C17 1.335(10) .
N4 C21 1.337(10) .
N5 C24 1.328(10) .
N5 C25 1.356(10) .
N5 Cu3 2.075(6) 3_566
N6 C1 1.149(11) .
N7 C27 1.34(2) .
N7 H7A 0.8800 .
N7 H7B 0.8800 .
N8 C33 1.28(2) .
N8 H8A 0.8800 .
N8 H8B 0.8800 .
N9 C39 1.38(3) .
N9 H9A 0.8800 .
N9 H9B 0.8800 .
C2 C3 1.401(10) .
C2 H2 0.9500 .
C3 C4 1.388(10) .
C3 H3 0.9500 .
C4 C5 1.375(11) .
C4 C4 1.493(13) 3_467
C5 C6 1.384(11) .
C5 H5 0.9500 .
C6 H6 0.9500 .
C7 C8 1.376(11) .
C7 H7 0.9500 .
C8 C9 1.378(11) .
C8 H8 0.9500 .
C9 C10 1.398(10) .
C9 C12 1.491(10) .
C10 C11 1.377(11) .
C10 H10 0.9500 .
C11 H11 0.9500 .
C12 C13 1.376(10) .
C12 C16 1.398(10) .
C13 C14 1.390(10) .
C13 H13 0.9500 .
C14 H14 0.9500 .
C15 C16 1.377(10) .
C15 H15 0.9500 .
C16 H16 0.9500 .
C17 C18 1.403(11) .
C17 H17 0.9500 .
C18 C19 1.392(11) .
C18 H18 0.9500 .
C19 C20 1.394(10) .
C19 C22 1.474(10) .
C20 C21 1.376(11) .
C20 H20 0.9500 .
C21 H21 0.9500 .
C22 C23 1.376(10) .
C22 C26 1.393(11) .
C23 C24 1.391(11) .
C23 H23 0.9500 .
C24 H24 0.9500 .
C25 C26 1.370(13) .
C25 H25 0.9500 .
C26 H26 0.9500 .
C27 C28 1.33(2) .
C27 C32 1.39(2) .
C28 C29 1.43(2) .
C28 H28 0.9500 .
C29 C30 1.41(2) .
C29 H29 0.9500 .
C30 C31 1.33(2) .
C30 H30 0.9500 .
C31 C32 1.34(2) .
C31 H31 0.9500 .
C32 H32 0.9500 .
C33 C34 1.40(2) .
C33 C38 1.41(3) .
C34 C35 1.31(2) .
C34 H34 0.9500 .
C35 C36 1.33(2) .
C35 H35 0.9500 .
C36 C37 1.31(2) .
C36 H36 0.9500 .
C37 C38 1.40(2) .
C37 H37 0.9500 .
C38 H38 0.9500 .
C39 C40 1.32(3) .
C39 C44 1.44(3) .
C40 C41 1.27(3) .
C40 H40 0.9500 .
C41 C42 1.36(3) .
C41 H41 0.9500 .
C42 C43 1.37(3) .
C42 H42 0.9500 .
C43 C44 1.32(3) .
C43 H43 0.9500 .
C44 H44 0.9500 .
